data_7233818
loop_
_publ_author_name
'Liu, Qian-Qian'
'Yue, Ke-Fen'
'Weng, Xian-Jun'
'Wang, Yao-Yu'

_publ_section_title
;
 Luminescence sensing and supercapacitor performances of a new
 (3,3)-connected Cd-MOF
;
_journal_issue 41
_journal_name_full CrystEngComm
_journal_page_first 6186
_journal_paper_doi 10.1039/C9CE01087D
_journal_volume 21
_journal_year 2019
_chemical_formula_moiety 'C17 H14 Cd N2 O7'
_chemical_formula_sum 'C17 H14 Cd N2 O7'
_chemical_formula_weight 470.70
_space_group_crystal_system monoclinic
_space_group_IT_number 14
_space_group_name_Hall '-P 2ybc'
_space_group_name_H-M_alt 'P 1 21/c 1'
_symmetry_space_group_name_Hall '-P 2ybc'
_symmetry_space_group_name_H-M 'P 1 21/c 1'
_atom_sites_solution_hydrogens mixed
_atom_sites_solution_primary iterative
_audit_creation_date 2019-08-21
_audit_creation_method
;
Olex2 1.2-beta
(compiled 2018.05.29 svn.r3508 for OlexSys, GUI svn.r5506)
;
_audit_update_record
;
2019-08-22 deposited with the CCDC.    2019-09-12 downloaded from the CCDC.
;
_cell_angle_alpha 90
_cell_angle_beta 99.674(3)
_cell_angle_gamma 90
_cell_formula_units_Z 4
_cell_length_a 12.357(2)
_cell_length_b 13.694(2)
_cell_length_c 14.489(2)
_cell_measurement_reflns_used 3661
_cell_measurement_temperature 298.2
_cell_measurement_theta_max 25.65
_cell_measurement_theta_min 2.50
_cell_volume 2416.9(6)
_computing_cell_refinement 'SAINT v7.68A (Bruker, 2009)'
_computing_data_reduction 'SAINT v7.68A (Bruker, 2009)'
_computing_molecular_graphics 'Olex2 (Dolomanov et al., 2009)'
_computing_publication_material 'Olex2 (Dolomanov et al., 2009)'
_computing_structure_refinement 'ShelXL (Sheldrick, 2015)'
_computing_structure_solution 'olex2.solve (Bourhis et al., 2015)'
_diffrn_ambient_temperature 296.15
_diffrn_measured_fraction_theta_full 0.998
_diffrn_measured_fraction_theta_max 0.991
_diffrn_measurement_device_type 'Bruker APEX-II CCD'
_diffrn_measurement_method '\f and \w scans'
_diffrn_radiation_monochromator graphite
_diffrn_radiation_type MoK\a
_diffrn_radiation_wavelength 0.71073
_diffrn_reflns_av_R_equivalents 0.0349
_diffrn_reflns_av_unetI/netI 0.0455
_diffrn_reflns_Laue_measured_fraction_full 0.998
_diffrn_reflns_Laue_measured_fraction_max 0.991
_diffrn_reflns_limit_h_max 10
_diffrn_reflns_limit_h_min -15
_diffrn_reflns_limit_k_max 16
_diffrn_reflns_limit_k_min -16
_diffrn_reflns_limit_l_max 15
_diffrn_reflns_limit_l_min -17
_diffrn_reflns_number 12659
_diffrn_reflns_point_group_measured_fraction_full 0.998
_diffrn_reflns_point_group_measured_fraction_max 0.991
_diffrn_reflns_theta_full 25.242
_diffrn_reflns_theta_max 26.063
_diffrn_reflns_theta_min 2.060
_diffrn_standards_number 0
_exptl_absorpt_coefficient_mu 0.935
_exptl_absorpt_correction_T_max 0.7453
_exptl_absorpt_correction_T_min 0.6600
_exptl_absorpt_correction_type multi-scan
_exptl_absorpt_process_details
'SADABS-2008/1 (Bruker,2008) was used for absorption correction. wR2(int) was 0.0645 before and 0.0467 after correction. The Ratio of minimum to maximum transmission is 0.8855. The \l/2 correction factor is 0.0015.'
_exptl_crystal_colour 'clear light colourless'
_exptl_crystal_colour_lustre clear
_exptl_crystal_colour_modifier light
_exptl_crystal_colour_primary colourless
_exptl_crystal_density_diffrn 1.294
_exptl_crystal_description block
_exptl_crystal_F_000 936
_refine_diff_density_max 1.158
_refine_diff_density_min -0.508
_refine_diff_density_rms 0.094
_refine_ls_extinction_method none
_refine_ls_goodness_of_fit_ref 1.037
_refine_ls_hydrogen_treatment constr
_refine_ls_matrix_type full
_refine_ls_number_parameters 245
_refine_ls_number_reflns 4746
_refine_ls_number_restraints 6
_refine_ls_restrained_S_all 1.041
_refine_ls_R_factor_all 0.0575
_refine_ls_R_factor_gt 0.0452
_refine_ls_shift/su_max 0.000
_refine_ls_shift/su_mean 0.000
_refine_ls_structure_factor_coef Fsqd
_refine_ls_weighting_details 'w=1/[\s^2^(Fo^2^)+(0.0751P)^2^+1.5298P] where P=(Fo^2^+2Fc^2^)/3'
_refine_ls_weighting_scheme calc
_refine_ls_wR_factor_gt 0.1279
_refine_ls_wR_factor_ref 0.1348
_reflns_Friedel_coverage 0.000
_reflns_number_gt 3703
_reflns_number_total 4746
_reflns_threshold_expression 'I > 2\s(I)'
_cod_data_source_file c9ce01087d2.cif
_cod_data_source_block xb2111_0m_sx_sq
_cod_depositor_comments 'Adding full bibliography for 7233818.cif.'
_cod_original_cell_volume 2416.9(7)
_cod_database_code 7233818
_shelx_shelxl_version_number 2014/7
_shelx_space_group_comment
;
The symmetry employed for this shelxl refinement is uniquely defined
by the following loop, which should always be used as a source of
symmetry information in preference to the above space-group names.
They are only intended as comments.
;
_olex2_refinement_description
;
1. Fixed Uiso
 At 1.2 times of:
  All C(H) groups
 At 1.5 times of:
  All C(H,H,H) groups, All O(H) groups
2. Uiso/Uaniso restraints and constraints
Uanis(C17) \\sim Ueq: with sigma of 0.01 and sigma for terminal atoms of 0.02
3.a Riding coordinates:
 C17(H17a,H17b,H17c), C16(H16a,H16b,H16c)
3.b Aromatic/amide H refined with riding coordinates:
 C4(H4), C11(H11), C12(H12), C7(H7), C6(H6), C13(H13), C15(H15)
3.c Idealised tetrahedral OH refined as rotating group:
 O2(H2)
;
_platon_squeeze_void_probe_radius 1.20
_olex2_submission_special_instructions 'No special instructions were received'

loop_
_space_group_symop_operation_xyz
'x, y, z'
'-x, y+1/2, -z+1/2'
'-x, -y, -z'
'x, -y-1/2, z-1/2'

loop_
_atom_site_label
_atom_site_type_symbol
_atom_site_fract_x
_atom_site_fract_y
_atom_site_fract_z
_atom_site_U_iso_or_equiv
_atom_site_adp_type
_atom_site_occupancy
_atom_site_site_symmetry_order
_atom_site_calc_flag
_atom_site_refinement_flags_posn
_atom_site_refinement_flags_adp
Cd1 Cd 0.16376(3) 0.10768(2) 0.23214(2) 0.04126(14) Uani 1 1 d . .
O4 O -0.0206(3) 0.0967(2) 0.1656(3) 0.0577(9) Uani 1 1 d . .
O3 O 0.0822(3) -0.0278(2) 0.1438(2) 0.0516(8) Uani 1 1 d . .
C4 C -0.0982(4) -0.1260(3) 0.0343(3) 0.0368(10) Uani 1 1 d . .
H4 H -0.0295 -0.1547 0.0374 0.044 Uiso 1 1 calc R .
C9 C 0.1720(3) 0.2657(3) 0.0649(3) 0.0325(9) Uani 1 1 d . .
C5 C -0.1064(4) -0.0372(3) 0.0792(3) 0.0368(9) Uani 1 1 d . .
C14 C 0.1556(4) 0.1303(3) 0.4161(3) 0.0429(11) Uani 1 1 d . .
N1 N 0.1716(3) 0.2570(2) 0.1579(2) 0.0365(8) Uani 1 1 d . .
C8 C -0.0079(4) 0.0131(3) 0.1325(3) 0.0414(10) Uani 1 1 d . .
O6 O 0.1999(4) 0.1925(3) 0.3733(2) 0.0701(12) Uani 1 1 d . .
C3 C -0.1890(4) -0.1727(3) -0.0147(3) 0.0339(9) Uani 1 1 d . .
C10 C 0.1527(4) 0.3555(3) 0.0192(3) 0.0376(10) Uani 1 1 d . .
C11 C 0.1333(4) 0.4374(3) 0.0729(3) 0.0460(11) Uani 1 1 d . .
H11 H 0.1181 0.4978 0.0443 0.055 Uiso 1 1 calc R .
C12 C 0.1369(4) 0.4277(3) 0.1675(3) 0.0493(12) Uani 1 1 d . .
H12 H 0.1260 0.4815 0.2041 0.059 Uiso 1 1 calc R .
C2 C -0.2922(4) -0.1294(3) -0.0195(3) 0.0406(10) Uani 1 1 d . .
C7 C -0.3012(4) -0.0414(3) 0.0267(3) 0.0495(12) Uani 1 1 d . .
H7 H -0.3701 -0.0136 0.0255 0.059 Uiso 1 1 calc R .
O7 O 0.3301(4) 0.0400(3) 0.2429(3) 0.0806(12) Uani 1 1 d . .
C6 C -0.2098(4) 0.0050(3) 0.0740(3) 0.0482(12) Uani 1 1 d . .
H6 H -0.2171 0.0648 0.1028 0.058 Uiso 1 1 calc R .
O2 O -0.4809(3) -0.1243(3) -0.0771(4) 0.0888(16) Uani 1 1 d . .
H2 H -0.5356 -0.1566 -0.0973 0.133 Uiso 1 1 calc GR .
C1 C -0.3950(4) -0.1789(4) -0.0700(4) 0.0557(13) Uani 1 1 d . .
O5 O 0.1161(4) 0.0554(3) 0.3784(3) 0.0869(15) Uani 1 1 d . .
C13 C 0.1568(4) 0.3374(3) 0.2072(3) 0.0486(12) Uani 1 1 d . .
H13 H 0.1604 0.3315 0.2716 0.058 Uiso 1 1 calc R .
O1 O -0.3955(3) -0.2589(3) -0.1023(4) 0.0888(15) Uani 1 1 d . .
C15 C 0.3453(8) -0.0397(6) 0.2011(6) 0.102(2) Uani 1 1 d . .
H15 H 0.2856 -0.0710 0.1656 0.123 Uiso 1 1 calc R .
N2 N 0.4486(9) -0.0803(6) 0.2077(7) 0.138(4) Uani 1 1 d . .
C17 C 0.5406(8) -0.0284(9) 0.2702(10) 0.169(5) Uani 1 1 d . U
H17A H 0.5825 0.0101 0.2334 0.254 Uiso 1 1 d R .
H17B H 0.5873 -0.0766 0.3045 0.254 Uiso 1 1 d R .
H17C H 0.5110 0.0133 0.3131 0.254 Uiso 1 1 d R .
C16 C 0.4543(13) -0.1736(9) 0.1545(11) 0.214(7) Uani 1 1 d . .
H16A H 0.4922 -0.2209 0.1970 0.321 Uiso 1 1 d R .
H16B H 0.4952 -0.1616 0.1049 0.321 Uiso 1 1 d R .
H16C H 0.3828 -0.1981 0.1286 0.321 Uiso 1 1 d R .

loop_
_atom_site_aniso_label
_atom_site_aniso_U_11
_atom_site_aniso_U_22
_atom_site_aniso_U_33
_atom_site_aniso_U_23
_atom_site_aniso_U_13
_atom_site_aniso_U_12
Cd1 0.0596(2) 0.0355(2) 0.02799(19) -0.00323(12) 0.00546(14) -0.00560(15)
O4 0.068(2) 0.0419(19) 0.062(2) -0.0184(16) 0.0056(19) -0.0086(16)
O3 0.059(2) 0.0504(19) 0.0422(18) -0.0076(15) 0.0003(16) -0.0057(17)
C4 0.053(3) 0.035(2) 0.022(2) 0.0005(16) 0.0067(18) -0.0003(19)
C9 0.039(2) 0.030(2) 0.027(2) -0.0045(16) 0.0024(17) -0.0015(17)
C5 0.054(3) 0.034(2) 0.0225(19) 0.0004(16) 0.0074(18) -0.0059(19)
C14 0.061(3) 0.037(2) 0.029(2) -0.0024(18) 0.003(2) -0.002(2)
N1 0.054(2) 0.0323(18) 0.0240(17) -0.0028(14) 0.0092(15) -0.0032(16)
C8 0.061(3) 0.036(2) 0.028(2) 0.0011(18) 0.010(2) -0.006(2)
O6 0.137(4) 0.047(2) 0.0321(18) -0.0011(15) 0.031(2) -0.015(2)
C3 0.051(3) 0.031(2) 0.0207(18) -0.0008(16) 0.0079(17) 0.0009(18)
C10 0.049(3) 0.038(2) 0.026(2) -0.0014(17) 0.0093(19) -0.0015(19)
C11 0.068(3) 0.032(2) 0.038(2) 0.0025(19) 0.008(2) 0.006(2)
C12 0.078(4) 0.033(2) 0.039(3) -0.0089(19) 0.018(2) -0.001(2)
C2 0.049(3) 0.039(2) 0.034(2) -0.0058(18) 0.008(2) -0.001(2)
C7 0.053(3) 0.045(3) 0.049(3) -0.011(2) 0.005(2) 0.008(2)
O7 0.082(3) 0.076(3) 0.084(3) -0.004(2) 0.015(2) 0.018(2)
C6 0.069(3) 0.036(2) 0.040(2) -0.011(2) 0.009(2) 0.003(2)
O2 0.047(2) 0.092(3) 0.120(4) -0.045(3) -0.005(3) 0.005(2)
C1 0.051(3) 0.064(3) 0.051(3) -0.019(3) 0.005(2) 0.002(3)
O5 0.156(4) 0.067(3) 0.040(2) -0.0186(19) 0.026(2) -0.043(3)
C13 0.079(4) 0.042(3) 0.028(2) -0.0062(19) 0.018(2) -0.004(2)
O1 0.057(2) 0.070(3) 0.133(4) -0.047(3) -0.004(3) -0.007(2)
C15 0.126(7) 0.101(6) 0.085(5) 0.023(5) 0.032(5) 0.012(5)
N2 0.189(9) 0.110(6) 0.142(7) 0.044(5) 0.105(7) 0.064(6)
C17 0.099(7) 0.156(9) 0.226(12) 0.051(9) -0.050(8) -0.003(6)
C16 0.30(2) 0.125(10) 0.238(16) 0.004(10) 0.100(14) 0.082(11)

loop_
_atom_type_symbol
_atom_type_description
_atom_type_scat_dispersion_real
_atom_type_scat_dispersion_imag
_atom_type_scat_source
C C 0.0033 0.0016 'International Tables Vol C Tables 4.2.6.8 and 6.1.1.4'
H H 0.0000 0.0000 'International Tables Vol C Tables 4.2.6.8 and 6.1.1.4'
Cd Cd -0.8075 1.2024 'International Tables Vol C Tables 4.2.6.8 and 6.1.1.4'
N N 0.0061 0.0033 'International Tables Vol C Tables 4.2.6.8 and 6.1.1.4'
O O 0.0106 0.0060 'International Tables Vol C Tables 4.2.6.8 and 6.1.1.4'

loop_
_geom_angle_atom_site_label_1
_geom_angle_atom_site_label_2
_geom_angle_atom_site_label_3
_geom_angle
_geom_angle_site_symmetry_1
_geom_angle_site_symmetry_3
O4 Cd1 O3 55.22(12) . .
O4 Cd1 C14 102.72(14) . .
O4 Cd1 C8 27.92(13) . .
O4 Cd1 O6 115.26(14) . .
O4 Cd1 O5 88.76(16) . .
O3 Cd1 C14 122.52(13) . .
O3 Cd1 C8 27.30(12) . .
O3 Cd1 O5 95.63(12) . .
N1 Cd1 O4 88.78(13) . .
N1 Cd1 O3 118.97(12) . .
N1 Cd1 C14 111.57(12) . .
N1 Cd1 C8 105.43(13) . .
N1 Cd1 O6 87.17(11) . .
N1 Cd1 O5 135.01(13) . .
C8 Cd1 C14 115.32(14) . .
O6 Cd1 O3 149.64(12) . .
O6 Cd1 C14 27.15(12) . .
O6 Cd1 C8 136.81(15) . .
O6 Cd1 O5 54.08(12) . .
O7 Cd1 O4 145.81(15) . .
O7 Cd1 O3 90.87(15) . .
O7 Cd1 C14 99.52(16) . .
O7 Cd1 N1 106.76(15) . .
O7 Cd1 C8 118.08(16) . .
O7 Cd1 O6 96.16(17) . .
O7 Cd1 O5 100.01(18) . .
O5 Cd1 C14 26.94(13) . .
O5 Cd1 C8 92.39(14) . .
C8 O4 Cd1 92.3(3) . .
C8 O3 Cd1 90.5(3) . .
C3 C4 C5 121.9(4) . .
N1 C9 C3 115.6(3) . 3
N1 C9 C10 121.4(4) . .
C10 C9 C3 123.0(3) . 3
C4 C5 C8 121.8(4) . .
C4 C5 C6 118.4(4) . .
C6 C5 C8 119.8(4) . .
O6 C14 Cd1 59.3(2) . .
O6 C14 C10 119.6(4) . 4_566
C10 C14 Cd1 178.9(4) 4_566 .
O5 C14 Cd1 62.7(3) . .
O5 C14 O6 122.1(4) . .
O5 C14 C10 118.3(4) . 4_566
C9 N1 Cd1 123.1(3) . .
C13 N1 Cd1 117.2(3) . .
C13 N1 C9 118.8(4) . .
O4 C8 Cd1 59.8(3) . .
O4 C8 C5 118.2(5) . .
O3 C8 Cd1 62.2(2) . .
O3 C8 O4 122.0(4) . .
O3 C8 C5 119.9(4) . .
C5 C8 Cd1 177.7(3) . .
C14 O6 Cd1 93.5(3) . .
C4 C3 C9 118.4(4) . 3
C4 C3 C2 119.0(4) . .
C2 C3 C9 122.5(4) . 3
C9 C10 C14 123.4(4) . 4_565
C9 C10 C11 118.0(4) . .
C11 C10 C14 118.5(4) . 4_565
C12 C11 C10 119.7(4) . .
C13 C12 C11 118.7(4) . .
C3 C2 C1 121.2(4) . .
C7 C2 C3 119.3(4) . .
C7 C2 C1 119.4(4) . .
C6 C7 C2 121.0(5) . .
C15 O7 Cd1 121.9(5) . .
C7 C6 C5 120.3(4) . .
O2 C1 C2 113.1(4) . .
O1 C1 C2 123.4(5) . .
O1 C1 O2 123.5(5) . .
C14 O5 Cd1 90.3(3) . .
N1 C13 C12 123.3(4) . .
O7 C15 N2 121.3(9) . .
C15 N2 C17 116.5(9) . .
C15 N2 C16 115.4(11) . .
C16 N2 C17 128.0(10) . .

loop_
_geom_bond_atom_site_label_1
_geom_bond_atom_site_label_2
_geom_bond_distance
_geom_bond_site_symmetry_2
Cd1 O4 2.325(4) .
Cd1 O3 2.379(3) .
Cd1 C14 2.702(4) .
Cd1 N1 2.320(3) .
Cd1 C8 2.689(5) .
Cd1 O6 2.329(3) .
Cd1 O7 2.236(4) .
Cd1 O5 2.402(4) .
O4 C8 1.260(5) .
O3 C8 1.233(6) .
C4 C5 1.391(6) .
C4 C3 1.380(6) .
C9 N1 1.354(5) .
C9 C3 1.499(5) 3
C9 C10 1.398(6) .
C5 C8 1.495(6) .
C5 C6 1.393(7) .
C14 O6 1.235(6) .
C14 C10 1.512(6) 4_566
C14 O5 1.225(6) .
N1 C13 1.342(5) .
C3 C9 1.499(5) 3
C3 C2 1.397(6) .
C10 C14 1.512(6) 4_565
C10 C11 1.409(6) .
C11 C12 1.370(7) .
C12 C13 1.368(7) .
C2 C7 1.392(6) .
C2 C1 1.515(7) .
C7 C6 1.374(7) .
O7 C15 1.277(9) .
O2 C1 1.289(6) .
C1 O1 1.190(6) .
C15 N2 1.381(11) .
N2 C17 1.507(13) .
N2 C16 1.500(14) .

loop_
_platon_squeeze_void_nr
_platon_squeeze_void_average_x
_platon_squeeze_void_average_y
_platon_squeeze_void_average_z
_platon_squeeze_void_volume
_platon_squeeze_void_count_electrons
_platon_squeeze_void_content
1 0.500 0.727 0.768 813 216 ' '
